data_4337872
loop_
_publ_author_name
'Yamashina, Yukari'
'Kataoka, Yasutaka'
'Ura, Yasuyuki'

_publ_section_title
;
 Tiara-like Octanuclear Palladium(II) and Platinum(II) Thiolates and Their
 Inclusion Complexes with Dihalo- or Iodoalkanes.
;
_journal_issue 7
_journal_name_full 'Inorganic chemistry'
_journal_page_first 3558
_journal_paper_doi 10.1021/ic403050c
_journal_volume 53
_journal_year 2014
_chemical_formula_moiety 'C48 H80 O32 Pd8 S16, C H2 Br2'
_chemical_formula_sum 'C49 H82 Br2 O32 Pd8 S16'
_chemical_formula_weight 2707.12
_chemical_name_systematic
;
 ?
;
_space_group_crystal_system orthorhombic
_space_group_IT_number 43
_space_group_name_Hall 'F 2 -2d'
_space_group_name_H-M_alt 'F d d 2'
_symmetry_space_group_name_Hall 'F 2 -2d'
_symmetry_space_group_name_H-M 'F d d 2'
_atom_sites_solution_hydrogens geom
_atom_sites_solution_primary direct
_atom_sites_solution_secondary difmap
_audit_creation_method SHELXL-2013
_cell_angle_alpha 90
_cell_angle_beta 90
_cell_angle_gamma 90
_cell_formula_units_Z 16
_cell_length_a 44.4317(16)
_cell_length_b 57.845(2)
_cell_length_c 13.4171(5)
_cell_measurement_reflns_used 93800
_cell_measurement_temperature 123(2)
_cell_measurement_theta_max 27.500
_cell_measurement_theta_min 2.701
_cell_volume 34484(2)
_computing_cell_refinement 'CrystalClear (Rigaku Inc., 2008)'
_computing_data_collection 'CrystalClear (Rigaku Inc., 2008)'
_computing_data_reduction 'CrystalClear (Rigaku Inc., 2008)'
_computing_molecular_graphics 'ChemBio3D Ultra 11.0.1'
_computing_publication_material 'ChemBio3D Ultra 11.0.1'
_computing_structure_refinement 'SHELXL-2013 (Sheldrick, 2013)'
_computing_structure_solution 'SHELXS-2013 (Sheldrick, 2013)'
_diffrn_ambient_temperature 123(2)
_diffrn_measured_fraction_theta_full 0.992
_diffrn_measured_fraction_theta_max 0.985
_diffrn_measurement_device_type 'Rigaku Saturn724+ (4x4 bin mode)'
_diffrn_measurement_method 'phi and omega scans'
_diffrn_radiation_type MoK\a
_diffrn_radiation_wavelength 0.71075
_diffrn_reflns_av_R_equivalents 0.0439
_diffrn_reflns_av_unetI/netI 0.0352
_diffrn_reflns_Laue_measured_fraction_full 0.992
_diffrn_reflns_Laue_measured_fraction_max 0.985
_diffrn_reflns_limit_h_max 57
_diffrn_reflns_limit_h_min -57
_diffrn_reflns_limit_k_max 75
_diffrn_reflns_limit_k_min -75
_diffrn_reflns_limit_l_max 16
_diffrn_reflns_limit_l_min -16
_diffrn_reflns_number 93800
_diffrn_reflns_point_group_measured_fraction_full 0.993
_diffrn_reflns_point_group_measured_fraction_max 0.985
_diffrn_reflns_theta_full 25.242
_diffrn_reflns_theta_max 27.500
_diffrn_reflns_theta_min 2.701
_diffrn_source 'Rotating Anode'
_exptl_absorpt_coefficient_mu 3.018
_exptl_absorpt_correction_T_max 0.915
_exptl_absorpt_correction_T_min 0.584
_exptl_absorpt_correction_type multi-scan
_exptl_absorpt_process_details 'REQAB (Rigaku, 1998)'
_exptl_crystal_colour yellow
_exptl_crystal_density_diffrn 2.086
_exptl_crystal_density_method 'not measured'
_exptl_crystal_description rod
_exptl_crystal_F_000 21216
_exptl_crystal_size_max 0.200
_exptl_crystal_size_mid 0.030
_exptl_crystal_size_min 0.030
_refine_diff_density_max 1.620
_refine_diff_density_min -1.933
_refine_diff_density_rms 0.148
_refine_ls_abs_structure_details
;
 Refined as a perfect inversion twin.
;
_refine_ls_extinction_method none
_refine_ls_goodness_of_fit_ref 1.071
_refine_ls_hydrogen_treatment constr
_refine_ls_matrix_type full
_refine_ls_number_parameters 972
_refine_ls_number_reflns 19310
_refine_ls_number_restraints 969
_refine_ls_restrained_S_all 1.053
_refine_ls_R_factor_all 0.0676
_refine_ls_R_factor_gt 0.0576
_refine_ls_shift/su_max 0.000
_refine_ls_shift/su_mean 0.000
_refine_ls_structure_factor_coef Fsqd
_refine_ls_weighting_details 'w=1/[\s^2^(Fo^2^)+(0.0902P)^2^+275.4070P] where P=(Fo^2^+2Fc^2^)/3'
_refine_ls_weighting_scheme calc
_refine_ls_wR_factor_gt 0.1542
_refine_ls_wR_factor_ref 0.1670
_reflns_Friedel_coverage 0.917
_reflns_Friedel_fraction_full 0.993
_reflns_Friedel_fraction_max 0.985
_reflns_number_gt 16317
_reflns_number_total 19310
_reflns_threshold_expression 'I > 2\s(I)'
_cod_data_source_file ic403050c_si_002.cif
_cod_data_source_block complex1-CH2Br2
_cod_depositor_comments
;
The following automatic conversions were performed:

'_exptl_absorpt_correction_type' value 'Multi-scan' changed to
'multi-scan' according to
/usr/data/users/saulius/automatic-downloads/rss-feeds/ACS/lib/dictionaries/cif_core.dic
dictionary named 'cif_core.dic' version 2.4.2 from 2011-04-26.

Automatic conversion script
Id: cif_fix_values 2281 2013-09-26 08:29:07Z andrius 

 Adding full bibliography for 4337867--4337876.cif.
;
_cod_database_code 4337872
_shelx_space_group_comment
;
The symmetry employed for this shelxl refinement is uniquely defined
by the following loop, which should always be used as a source of
symmetry information in preference to the above space-group names.
They are only intended as comments.
;
_shelx_estimated_absorpt_t_min 0.584
_shelx_estimated_absorpt_t_max 0.915
_shelxl_version_number 2013-4

loop_
_space_group_symop_operation_xyz
'x, y, z'
'-x, -y, z'
'-x+1/4, y+1/4, z+1/4'
'x+1/4, -y+1/4, z+1/4'
'x, y+1/2, z+1/2'
'-x, -y+1/2, z+1/2'
'-x+1/4, y+3/4, z+3/4'
'x+1/4, -y+3/4, z+3/4'
'x+1/2, y, z+1/2'
'-x+1/2, -y, z+1/2'
'-x+3/4, y+1/4, z+3/4'
'x+3/4, -y+1/4, z+3/4'
'x+1/2, y+1/2, z'
'-x+1/2, -y+1/2, z'
'-x+3/4, y+3/4, z+1/4'
'x+3/4, -y+3/4, z+1/4'

loop_
_atom_site_label
_atom_site_type_symbol
_atom_site_fract_x
_atom_site_fract_y
_atom_site_fract_z
_atom_site_U_iso_or_equiv
_atom_site_adp_type
_atom_site_occupancy
_atom_site_site_symmetry_order
_atom_site_calc_flag
_atom_site_refinement_flags_posn
_atom_site_refinement_flags_adp
_atom_site_refinement_flags_occupancy
_atom_site_disorder_assembly
_atom_site_disorder_group
Pd1 Pd 0.12205(2) 0.10164(2) 0.22321(9) 0.0513(3) Uani 1 1 d . . . . .
Pd2 Pd 0.12461(2) 0.05142(2) 0.32660(8) 0.0425(2) Uani 1 1 d . . . . .
Pd3 Pd 0.12930(2) -0.00222(2) 0.24900(8) 0.0413(2) Uani 1 1 d . . . . .
Pd4 Pd 0.12979(2) -0.03158(2) 0.04170(8) 0.0419(2) Uani 1 1 d . . . . .
Pd5 Pd 0.12816(2) -0.01661(2) -0.18720(8) 0.0414(2) Uani 1 1 d . . . . .
Pd6 Pd 0.12631(2) 0.03269(2) -0.29492(8) 0.0443(2) Uani 1 1 d . . . . .
Pd7 Pd 0.12484(3) 0.08643(2) -0.21703(10) 0.0559(3) Uani 1 1 d . . . . .
Pd8 Pd 0.12292(3) 0.11612(2) -0.00775(10) 0.0592(3) Uani 1 1 d . . . . .
S1 S 0.08897(8) 0.08099(5) 0.3235(3) 0.0488(8) Uani 1 1 d . . . . .
S2 S 0.15832(8) 0.08192(5) 0.3161(3) 0.0501(8) Uani 1 1 d . . . . .
S3 S 0.09154(7) 0.02032(5) 0.3202(3) 0.0465(7) Uani 1 1 d . . . A 4
S4 S 0.16050(7) 0.02230(5) 0.3379(3) 0.0486(8) Uani 1 1 d . . . . .
S5 S 0.09893(7) -0.03046(5) 0.1806(2) 0.0422(6) Uani 1 1 d . . . . .
S6 S 0.16606(7) -0.02205(5) 0.1588(3) 0.0444(7) Uani 1 1 d . . . . .
S7 S 0.09290(7) -0.03346(6) -0.0812(3) 0.0465(7) Uani 1 1 d . . . . .
S8 S 0.16201(7) -0.03755(6) -0.0919(3) 0.0463(7) Uani 1 1 d . . . . .
S9 S 0.09412(7) 0.00108(6) -0.2932(3) 0.0490(7) Uani 1 1 d . . . . .
S10 S 0.16328(7) 0.00437(5) -0.2795(2) 0.0419(6) Uani 1 1 d . . . . .
S11 S 0.08980(9) 0.06140(6) -0.2865(3) 0.0573(9) Uani 1 1 d . . . . .
S12 S 0.15796(9) 0.06428(6) -0.3094(3) 0.0546(8) Uani 1 1 d . . . . .
S13 S 0.09071(10) 0.11130(6) -0.1423(3) 0.0630(10) Uani 1 1 d . . . . .
S14 S 0.15984(11) 0.10857(7) -0.1280(4) 0.0718(12) Uani 1 1 d . . . . .
S15 S 0.08605(9) 0.11707(7) 0.1157(3) 0.0619(10) Uani 1 1 d . . . . .
S16 S 0.15412(10) 0.12419(6) 0.1280(3) 0.0664(11) Uani 1 1 d . . . . .
C1 C 0.0578(3) 0.0721(3) 0.2450(12) 0.067(4) Uani 1 1 d D . . . .
H1A H 0.0461 0.0859 0.2256 0.080 Uiso 1 1 calc R U . . .
H1B H 0.0659 0.0650 0.1834 0.080 Uiso 1 1 calc R U . . .
C2 C 0.0373(4) 0.0551(3) 0.2954(17) 0.078(5) Uani 1 1 d D . . . .
C3 C 0.0083(7) 0.0225(5) 0.279(2) 0.060(7) Uiso 0.5 1 d . . P B 1
H56 H -0.0009 0.0130 0.2267 0.090 Uiso 0.5 1 calc R U P B 1
H57 H -0.0074 0.0284 0.3233 0.090 Uiso 0.5 1 calc R U P B 1
H58 H 0.0225 0.0130 0.3174 0.090 Uiso 0.5 1 calc R U P B 1
C4 C 0.0113(9) 0.0399(7) 0.419(3) 0.088(11) Uiso 0.5 1 d . . P C 2
H59 H 0.0105 0.0401 0.4922 0.133 Uiso 0.5 1 calc R U P C 2
H60 H 0.0150 0.0241 0.3961 0.133 Uiso 0.5 1 calc R U P C 2
H61 H -0.0079 0.0454 0.3924 0.133 Uiso 0.5 1 calc R U P C 2
C5 C 0.1576(3) 0.0951(2) 0.4389(12) 0.058(4) Uani 1 1 d D . . . .
H5A H 0.1367 0.0953 0.4650 0.070 Uiso 1 1 calc R U . . .
H5B H 0.1703 0.0862 0.4856 0.070 Uiso 1 1 calc R U . . .
C6 C 0.1693(2) 0.11951(19) 0.4297(14) 0.068(4) Uani 1 1 d D . . . .
C7 C 0.1540(5) 0.1581(2) 0.4055(19) 0.098(7) Uani 1 1 d D . . . .
H7A H 0.1353 0.1671 0.4005 0.147 Uiso 1 1 calc R U . . .
H7B H 0.1653 0.1595 0.3432 0.147 Uiso 1 1 calc R U . . .
H7C H 0.1661 0.1640 0.4609 0.147 Uiso 1 1 calc R U . . .
C8 C 0.0904(3) 0.0100(2) 0.4462(11) 0.054(3) Uani 1 1 d D . . . .
H8A H 0.1101 0.0124 0.4787 0.065 Uiso 1 1 calc R U . A 4
H8B H 0.0749 0.0186 0.4845 0.065 Uiso 1 1 calc R U . A 4
C9 C 0.0828(3) -0.0153(2) 0.4444(13) 0.073(5) Uani 1 1 d D . . . .
C11 C 0.1916(3) 0.0306(2) 0.2593(14) 0.064(4) Uani 1 1 d D . . . .
H11A H 0.2019 0.0166 0.2348 0.077 Uiso 1 1 calc R U . . .
H11B H 0.1839 0.0392 0.2008 0.077 Uiso 1 1 calc R U . . .
C12 C 0.2139(3) 0.0456(2) 0.3142(9) 0.070(4) Uani 1 1 d D . . . .
C14 C 0.0629(3) -0.0182(2) 0.1535(14) 0.065(4) Uani 1 1 d D . . . .
H14A H 0.0526 -0.0144 0.2170 0.078 Uiso 1 1 calc R U . . .
H14B H 0.0658 -0.0036 0.1163 0.078 Uiso 1 1 calc R U . . .
C15 C 0.0430(2) -0.03377(16) 0.0940(10) 0.050(3) Uani 1 1 d D . . . .
C16 C 0.0024(3) -0.0351(3) -0.0188(13) 0.078(5) Uani 1 1 d D . . . .
H16A H -0.0114 -0.0245 -0.0533 0.116 Uiso 1 1 calc R U . . .
H16B H -0.0092 -0.0457 0.0231 0.116 Uiso 1 1 calc R U . . .
H16C H 0.0139 -0.0439 -0.0680 0.116 Uiso 1 1 calc R U . . .
C17 C 0.1723(3) -0.0486(2) 0.2270(10) 0.058(3) Uani 1 1 d D . . . .
H17A H 0.1527 -0.0555 0.2451 0.070 Uiso 1 1 calc R U . . .
H17B H 0.1831 -0.0597 0.1838 0.070 Uiso 1 1 calc R U . . .
C18 C 0.1906(3) -0.0445(2) 0.3210(10) 0.065(4) Uani 1 1 d D . . . .
C19 C 0.2273(4) -0.0206(3) 0.3967(11) 0.079(5) Uani 1 1 d D . . . .
H19A H 0.2407 -0.0078 0.3785 0.118 Uiso 1 1 calc R U . . .
H19B H 0.2394 -0.0338 0.4188 0.118 Uiso 1 1 calc R U . . .
H19C H 0.2140 -0.0157 0.4508 0.118 Uiso 1 1 calc R U . . .
C20 C 0.0905(4) -0.0633(3) -0.1223(11) 0.065(4) Uani 1 1 d D . . . .
H20A H 0.1109 -0.0702 -0.1239 0.079 Uiso 1 1 calc R U . D 1
H20B H 0.0779 -0.0723 -0.0756 0.079 Uiso 1 1 calc R U . D 1
C21 C 0.0708(9) -0.0680(11) -0.211(2) 0.044(18) Uiso 0.2 1 d D . P E 4
C22 C 0.0319(9) -0.0585(8) -0.314(2) 0.092(12) Uiso 0.5 1 d D . P E 1
H68 H 0.0108 -0.0545 -0.3022 0.139 Uiso 0.5 1 calc R U P E 1
H69 H 0.0332 -0.0740 -0.3429 0.139 Uiso 0.5 1 calc R U P E 1
H70 H 0.0409 -0.0473 -0.3599 0.139 Uiso 0.5 1 calc R U P E 1
C23 C 0.0581(15) -0.0520(11) -0.366(2) 0.084(17) Uiso 0.3 1 d D . P E 3
H71 H 0.0410 -0.0419 -0.3816 0.126 Uiso 0.3 1 calc R U P E 3
H72 H 0.0538 -0.0677 -0.3905 0.126 Uiso 0.3 1 calc R U P E 3
H73 H 0.0763 -0.0461 -0.3985 0.126 Uiso 0.3 1 calc R U P E 3
C24 C 0.024(3) -0.083(2) -0.261(8) 0.12(4) Uiso 0.2 1 d D . P E 4
C25 C 0.1956(3) -0.0207(3) -0.0790(11) 0.057(3) Uani 1 1 d D . . . .
H25A H 0.2061 -0.0203 -0.1441 0.069 Uiso 1 1 calc R U . . .
H25B H 0.1899 -0.0047 -0.0619 0.069 Uiso 1 1 calc R U . . .
C26 C 0.2173(3) -0.02950(18) -0.0011(10) 0.057(3) Uani 1 1 d D . . . .
C27 C 0.2569(3) -0.0197(3) 0.1074(12) 0.070(4) Uani 1 1 d D . . . .
H27A H 0.2689 -0.0063 0.1271 0.105 Uiso 1 1 calc R U . . .
H27B H 0.2702 -0.0317 0.0799 0.105 Uiso 1 1 calc R U . . .
H27C H 0.2464 -0.0259 0.1659 0.105 Uiso 1 1 calc R U . . .
C29 C 0.0327(6) 0.0083(5) -0.2880(16) 0.025(5) Uiso 0.33 1 d D . P F 2
C30 C 0.0104(7) 0.0129(7) -0.445(3) 0.053(9) Uiso 0.33 1 d D . P F 2
C32 C 0.0100(15) 0.0601(9) -0.242(6) 0.11(2) Uiso 0.33 1 d D . P F 1
H62 H 0.0055 0.0690 -0.1822 0.159 Uiso 0.33 1 calc R U P F 1
H63 H -0.0088 0.0551 -0.2735 0.159 Uiso 0.33 1 calc R U P F 1
H64 H 0.0214 0.0697 -0.2893 0.159 Uiso 0.33 1 calc R U P F 1
C33 C 0.1639(3) -0.01152(19) -0.3972(10) 0.048(3) Uani 1 1 d D . . . .
H33A H 0.1432 -0.0140 -0.4219 0.057 Uiso 1 1 calc R U . . .
H33B H 0.1753 -0.0028 -0.4481 0.057 Uiso 1 1 calc R U . . .
C34 C 0.1791(2) -0.03440(18) -0.3764(10) 0.054(3) Uani 1 1 d D . . . .
C35 C 0.1723(5) -0.0746(2) -0.3654(17) 0.093(6) Uani 1 1 d D . . . .
H35A H 0.1567 -0.0863 -0.3756 0.139 Uiso 1 1 calc R U . . .
H35B H 0.1792 -0.0751 -0.2960 0.139 Uiso 1 1 calc R U . . .
H35C H 0.1893 -0.0777 -0.4098 0.139 Uiso 1 1 calc R U . . .
C37 C 0.0706(5) 0.0936(4) -0.415(3) 0.055(8) Uiso 0.5 1 d D . P G 1
C38 C 0.0826(8) 0.1337(4) -0.428(3) 0.063(8) Uiso 0.5 1 d D . P G 1
H74 H 0.0998 0.1433 -0.4479 0.095 Uiso 0.5 1 calc R U P G 1
H75 H 0.0773 0.1370 -0.3591 0.095 Uiso 0.5 1 calc R U P G 1
H76 H 0.0654 0.1372 -0.4717 0.095 Uiso 0.5 1 calc R U P G 1
C40 C 0.1951(4) 0.0522(3) -0.1393(11) 0.056(5) Uiso 0.7 1 d D . P H 1
C41 C 0.2217(6) 0.0518(4) 0.0150(13) 0.076(6) Uiso 0.7 1 d D . P H 1
H104 H 0.2411 0.0569 0.0419 0.113 Uiso 0.7 1 calc R U P H 1
H105 H 0.2198 0.0350 0.0226 0.113 Uiso 0.7 1 calc R U P H 1
H106 H 0.2054 0.0595 0.0512 0.113 Uiso 0.7 1 calc R U P H 1
C42 C 0.2171(12) 0.0776(10) -0.284(5) 0.10(2) Uiso 0.3 1 d D . P H 2
C43 C 0.0590(4) 0.0943(3) -0.1080(16) 0.087(6) Uani 1 1 d D . . . .
H43A H 0.0496 0.0881 -0.1693 0.104 Uiso 1 1 calc R U . . .
H43B H 0.0660 0.0810 -0.0677 0.104 Uiso 1 1 calc R U . . .
C44 C 0.0355(3) 0.10733(18) -0.0497(12) 0.067(4) Uani 1 1 d D . . . .
C45 C -0.0049(3) 0.1042(3) 0.0646(13) 0.074(5) Uani 1 1 d D . . . .
H45A H -0.0151 0.0923 0.1039 0.111 Uiso 1 1 calc R U . . .
H45B H -0.0194 0.1116 0.0199 0.111 Uiso 1 1 calc R U . . .
H45C H 0.0038 0.1158 0.1094 0.111 Uiso 1 1 calc R U . . .
C46 C 0.1625(4) 0.1360(3) -0.1928(14) 0.089(6) Uani 1 1 d D . . . .
C47 C 0.1855(8) 0.1348(5) -0.276(2) 0.093(12) Uiso 0.6 1 d D . P I .
C48 C 0.2165(7) 0.1581(7) -0.383(3) 0.062(9) Uiso 0.4 1 d D . P I 2
C49 C 0.0826(4) 0.1472(3) 0.1535(12) 0.074(5) Uani 1 1 d D . . . .
H49A H 0.1028 0.1541 0.1610 0.089 Uiso 1 1 calc R U . . .
H49B H 0.0715 0.1560 0.1020 0.089 Uiso 1 1 calc R U . . .
C50 C 0.0659(4) 0.1484(3) 0.2512(10) 0.071(4) Uani 1 1 d D . . . .
C52 C 0.1896(4) 0.1082(4) 0.1165(19) 0.106(8) Uani 1 1 d D . . . .
H52A H 0.1989 0.1068 0.1833 0.127 Uiso 1 1 calc R U . . .
H52B H 0.1853 0.0925 0.0918 0.127 Uiso 1 1 calc R U . . .
C53 C 0.2120(4) 0.1195(3) 0.0474(17) 0.099(6) Uani 1 1 d D . . . .
C54 C 0.2553(6) 0.1132(7) -0.048(2) 0.178(16) Uani 1 1 d D . . . .
H53 H 0.2696 0.1009 -0.0652 0.267 Uiso 1 1 calc R U . . .
H54 H 0.2660 0.1260 -0.0157 0.267 Uiso 1 1 calc R U . . .
H55 H 0.2455 0.1189 -0.1088 0.267 Uiso 1 1 calc R U . . .
O1 O 0.0344(3) 0.0542(2) 0.3867(10) 0.073(3) Uani 1 1 d . . . . .
O2 O 0.0241(3) 0.0414(3) 0.2344(11) 0.097(4) Uani 1 1 d . . . . .
O4 O 0.1466(2) 0.13402(15) 0.4232(10) 0.072(3) Uani 1 1 d D . . . .
O5 O 0.0575(3) -0.0228(2) 0.4279(12) 0.095(4) Uani 1 1 d D . . . .
O6 O 0.1067(3) -0.02840(15) 0.4598(9) 0.071(3) Uani 1 1 d D . . . .
O8 O 0.2288(2) 0.05927(17) 0.2527(9) 0.074(3) Uani 1 1 d D . . . .
O9 O 0.0451(2) -0.05465(14) 0.0918(9) 0.064(3) Uani 1 1 d D . . . .
O10 O 0.02306(19) -0.02173(15) 0.0436(8) 0.062(3) Uani 1 1 d D . . . .
O12 O 0.2095(2) -0.02718(17) 0.3107(8) 0.068(3) Uani 1 1 d D . . . .
O13 O 0.0929(7) -0.0708(4) -0.2926(16) 0.064(6) Uiso 0.5 1 d D . P E 1
O14 O 0.0482(5) -0.0581(4) -0.2196(19) 0.079(6) Uiso 0.5 1 d D . P E 1
O15 O 0.0626(6) -0.0527(4) -0.259(2) 0.045(6) Uiso 0.3 1 d D . P E 3
O16 O 0.0443(12) -0.0759(12) -0.184(5) 0.093(19) Uiso 0.2 1 d D . P E 4
O17 O 0.2174(2) -0.04939(15) 0.0293(9) 0.061(2) Uani 1 1 d D . . . .
O18 O 0.23502(18) -0.01290(16) 0.0323(8) 0.060(2) Uani 1 1 d D . . . .
O19 O 0.0077(8) 0.0040(11) -0.254(3) 0.116(16) Uiso 0.33 1 d D . P F 2
O20 O 0.0374(6) 0.0092(6) -0.3849(16) 0.056(7) Uiso 0.33 1 d D . P F 2
O21 O 0.0339(7) 0.0191(6) -0.3660(18) 0.055(7) Uiso 0.33 1 d D . P F 1
O22 O 0.0279(9) 0.0398(6) -0.216(3) 0.084(10) Uiso 0.33 1 d D . P F 1
O23 O 0.2053(2) -0.03640(17) -0.3515(10) 0.069(3) Uani 1 1 d D . . . .
O24 O 0.1601(2) -0.05166(15) -0.3874(9) 0.066(3) Uani 1 1 d D . . . .
O25 O 0.0510(6) 0.1036(7) -0.419(3) 0.120(14) Uiso 0.5 1 d D . P J 2
O26 O 0.0906(5) 0.1093(3) -0.4386(16) 0.053(5) Uiso 0.5 1 d D . P G 1
O27 O 0.0778(3) 0.1547(2) 0.3282(11) 0.090(4) Uani 1 1 d D . . . .
O29 O 0.2114(5) 0.1401(3) 0.0264(16) 0.140(7) Uani 1 1 d D . . . .
O30 O 0.2324(3) 0.1041(3) 0.0201(15) 0.130(6) Uani 1 1 d D . . . .
O31 O 0.1764(4) 0.0394(3) -0.1028(14) 0.084(5) Uiso 0.7 1 d D . P H 1
O32 O 0.2200(4) 0.0578(3) -0.0905(12) 0.083(5) Uiso 0.7 1 d D . P H 1
O35 O 0.0323(3) 0.12820(17) -0.0556(9) 0.073(3) Uani 1 1 d D . . . .
O36 O 0.0190(2) 0.09361(16) 0.0058(10) 0.076(3) Uani 1 1 d D . . . .
O38 O 0.1897(6) 0.1544(4) -0.323(2) 0.060(7) Uiso 0.4 1 d D . P I 2
C55 C 0.1185(4) 0.0350(5) 0.002(3) 0.087(8) Uiso 0.7 1 d D . P K 1
H102 H 0.1291 0.0212 0.0274 0.105 Uiso 0.7 1 calc R U P K 1
H103 H 0.1241 0.0369 -0.0689 0.105 Uiso 0.7 1 calc R U P K 1
Br1 Br 0.07803(8) 0.02992(7) 0.0100(3) 0.0995(9) Uiso 0.7 1 d D . P K 1
Br2 Br 0.13210(6) 0.06015(5) 0.0705(2) 0.0815(7) Uiso 0.7 1 d D . P K 1
Br3 Br 0.08687(19) 0.04242(17) 0.0196(8) 0.104(2) Uiso 0.3 1 d D . P L 2
Br4 Br 0.1553(2) 0.02774(18) -0.0120(8) 0.121(3) Uiso 0.3 1 d D . P L 2
O39 O 0.1818(6) -0.0504(5) 0.4039(13) 0.075(6) Uiso 0.5 1 d D . P M 3
O40 O 0.1921(6) -0.0603(4) 0.3813(19) 0.086(7) Uiso 0.5 1 d D . P M 1
O42 O 0.0114(10) 0.0215(12) -0.247(5) 0.14(2) Uiso 0.34 1 d D . P F 3
C57 C 0.0103(15) 0.027(2) -0.405(11) 0.24(7) Uiso 0.34 1 d D . P F 3
H65 H 0.0088 0.0315 -0.4749 0.359 Uiso 0.34 1 calc R U P F 3
H66 H -0.0035 0.0361 -0.3645 0.359 Uiso 0.34 1 calc R U P F 3
H67 H 0.0051 0.0104 -0.3988 0.359 Uiso 0.34 1 calc R U P F 3
O44 O 0.1979(5) 0.1545(3) -0.282(2) 0.048(5) Uiso 0.4 1 d D . P I 3
C60 C 0.1927(5) 0.1340(3) -0.245(3) 0.045(7) Uiso 0.4 1 d D . P I 3
C74 C 0.2259(7) 0.1574(7) -0.338(3) 0.094(10) Uiso 0.6 1 d D . P . .
C62 C 0.0939(12) 0.1376(4) -0.405(4) 0.106(16) Uiso 0.5 1 d D . P J 2
H77 H 0.1129 0.1462 -0.4113 0.158 Uiso 0.5 1 calc R U P J 2
H78 H 0.0851 0.1404 -0.3397 0.158 Uiso 0.5 1 calc R U P J 2
H79 H 0.0799 0.1428 -0.4573 0.158 Uiso 0.5 1 calc R U P J 2
C63 C 0.2470(8) 0.0746(5) 0.316(3) 0.066(9) Uiso 0.5 1 d D . P N 3
H96 H 0.2585 0.0852 0.2733 0.099 Uiso 0.5 1 calc R U P N 3
H97 H 0.2609 0.0653 0.3558 0.099 Uiso 0.5 1 calc R U P N 3
H98 H 0.2338 0.0835 0.3597 0.099 Uiso 0.5 1 calc R U P N 3
C64 C 0.2525(6) 0.0753(5) 0.281(3) 0.064(9) Uiso 0.5 1 d D . P N 1
H99 H 0.2598 0.0834 0.2216 0.096 Uiso 0.5 1 calc R U P N 1
H100 H 0.2691 0.0667 0.3115 0.096 Uiso 0.5 1 calc R U P N 1
H101 H 0.2446 0.0865 0.3288 0.096 Uiso 0.5 1 calc R U P N 1
C65 C 0.033(2) 0.1384(16) 0.371(5) 0.12(3) Uiso 0.3 1 d D . P O 3
H84 H 0.0178 0.1263 0.3846 0.179 Uiso 0.3 1 calc R U P O 3
H85 H 0.0229 0.1535 0.3713 0.179 Uiso 0.3 1 calc R U P O 3
H86 H 0.0483 0.1380 0.4232 0.179 Uiso 0.3 1 calc R U P O 3
C66 C 0.0164(5) 0.1460(4) 0.3254(16) 0.074(6) Uiso 0.7 1 d D . P P 1
H87 H -0.0044 0.1426 0.3060 0.111 Uiso 0.7 1 calc R U P P 1
H88 H 0.0175 0.1617 0.3529 0.111 Uiso 0.7 1 calc R U P P 1
H89 H 0.0230 0.1348 0.3758 0.111 Uiso 0.7 1 calc R U P P 1
C67 C 0.0774(5) 0.0980(5) -0.413(3) 0.051(7) Uiso 0.5 1 d D . P J 2
O48 O 0.0997(5) 0.1129(3) -0.4176(18) 0.059(6) Uiso 0.5 1 d D . P J 2
O49 O 0.0452(5) 0.0986(5) -0.390(2) 0.069(7) Uiso 0.5 1 d D . P G 1
O50 O 0.1905(7) 0.1259(7) 0.379(3) 0.072(10) Uiso 0.3 1 d D . P Q 3
O51 O 0.1962(3) 0.1244(3) 0.4309(14) 0.067(4) Uiso 0.7 1 d D . P Q 2
C68 C 0.1220(14) 0.030(3) 0.067(5) 0.27(11) Uiso 0.3 1 d D . P L 2
H107 H 0.1278 0.0395 0.1259 0.326 Uiso 0.3 1 calc R U P L 2
H108 H 0.1173 0.0145 0.0915 0.326 Uiso 0.3 1 calc R U P L 2
O52 O 0.0798(13) -0.0704(9) -0.297(3) 0.055(13) Uiso 0.2 1 d D . P E 4
O53 O 0.1052(9) -0.0758(7) -0.278(3) 0.075(12) Uiso 0.3 1 d D . P E 3
C70 C 0.0769(6) -0.0638(10) -0.2250(15) 0.079(15) Uiso 0.5 1 d D . P E 1
C69 C 0.0854(11) -0.0659(9) -0.2322(15) 0.056(13) Uiso 0.3 1 d D . P E 3
C71 C 0.1082(7) -0.0535(2) 0.445(2) 0.049(6) Uiso 0.5 1 d D . P R 2
H90 H 0.1285 -0.0590 0.4612 0.074 Uiso 0.5 1 calc R U P R 2
H91 H 0.1037 -0.0571 0.3750 0.074 Uiso 0.5 1 calc R U P R 2
H92 H 0.0935 -0.0611 0.4880 0.074 Uiso 0.5 1 calc R U P R 2
C72 C 0.0949(7) -0.0519(3) 0.460(2) 0.053(6) Uiso 0.5 1 d D . P R 3
H93 H 0.1114 -0.0629 0.4713 0.080 Uiso 0.5 1 calc R U P R 3
H94 H 0.0852 -0.0552 0.3964 0.080 Uiso 0.5 1 calc R U P R 3
H95 H 0.0801 -0.0535 0.5142 0.080 Uiso 0.5 1 calc R U P R 3
O54 O 0.2138(6) 0.0476(4) 0.4056(11) 0.063(6) Uiso 0.5 1 d D . P S 3
O55 O 0.2234(6) 0.0408(5) 0.3970(13) 0.076(7) Uiso 0.5 1 d D . P S 1
C75 C 0.0374(9) 0.0236(7) -0.2774(17) 0.119(12) Uiso 0.67 1 d D . P . .
O58 O 0.0411(8) 0.0303(6) -0.370(2) 0.070(9) Uiso 0.34 1 d D . P F 3
O61 O 0.0466(11) 0.1343(9) 0.274(4) 0.096(14) Uiso 0.3 1 d D . P O 3
O62 O 0.0358(3) 0.1443(3) 0.2382(11) 0.060(3) Uiso 0.7 1 d D . P P 1
O64 O 0.2016(15) 0.1198(10) -0.312(6) 0.20(3) Uiso 0.4 1 d D . P I 2
O65 O 0.1714(18) 0.1387(15) -0.352(5) 0.11(3) Uiso 0.2 1 d D . P I 1
O67 O 0.2084(5) 0.1179(3) -0.2715(18) 0.045(5) Uiso 0.4 1 d D . P I 3
O66 O 0.2096(16) 0.1470(16) -0.255(3) 0.14(4) Uiso 0.2 1 d D . P I 1
C77 C 0.0821(9) 0.0677(6) -0.419(3) 0.061(10) Uiso 0.5 1 d . . P G 1
H80 H 0.1005 0.0662 -0.4595 0.074 Uiso 0.5 1 calc R U P G 1
H81 H 0.0664 0.0572 -0.4455 0.074 Uiso 0.5 1 calc R U P G 1
C78 C 0.0885(7) 0.0730(5) -0.413(2) 0.046(7) Uiso 0.5 1 d . . P J 2
H82 H 0.1088 0.0722 -0.4428 0.055 Uiso 0.5 1 calc R U P J 2
H83 H 0.0748 0.0634 -0.4539 0.055 Uiso 0.5 1 calc R U P J 2
C79 C 0.0579(13) 0.0030(10) -0.232(4) 0.057(14) Uiso 0.33 1 d . . P F 2
C80 C 0.0606(6) 0.0093(5) -0.226(2) 0.055(7) Uiso 0.67 1 d . . P F 1
H109 H 0.0507 -0.0050 -0.2027 0.066 Uiso 0.67 1 calc R U P F 1
H110 H 0.0670 0.0179 -0.1656 0.066 Uiso 0.67 1 calc R U P F 1
C81 C 0.1938(4) 0.0608(2) -0.2454(11) 0.068(4) Uani 1 1 d D . . . .
C85 C 0.236(2) 0.082(2) -0.446(8) 0.19(5) Uiso 0.3 1 d D . P H 2
H111 H 0.2297 0.0866 -0.5126 0.282 Uiso 0.3 1 calc R U P H 2
H112 H 0.2445 0.0664 -0.4479 0.282 Uiso 0.3 1 calc R U P H 2
H113 H 0.2521 0.0928 -0.4234 0.282 Uiso 0.3 1 calc R U P H 2
O78 O 0.2110(16) 0.0830(12) -0.377(5) 0.15(2) Uiso 0.3 1 d D . P H 2
O80 O 0.231(3) 0.079(2) -0.205(7) 0.30(6) Uiso 0.3 1 d D . P H 2

loop_
_atom_site_aniso_label
_atom_site_aniso_U_11
_atom_site_aniso_U_22
_atom_site_aniso_U_33
_atom_site_aniso_U_23
_atom_site_aniso_U_13
_atom_site_aniso_U_12
Pd1 0.0629(6) 0.0359(5) 0.0552(7) 0.0100(4) 0.0135(5) 0.0096(4)
Pd2 0.0504(5) 0.0315(4) 0.0457(6) 0.0006(4) -0.0012(4) 0.0053(3)
Pd3 0.0404(4) 0.0313(4) 0.0520(6) -0.0032(4) -0.0033(4) -0.0007(3)
Pd4 0.0416(4) 0.0369(4) 0.0472(6) 0.0013(4) 0.0029(4) -0.0032(3)
Pd5 0.0430(4) 0.0385(5) 0.0426(6) -0.0013(4) 0.0049(4) 0.0011(3)
Pd6 0.0537(5) 0.0384(5) 0.0408(6) -0.0012(4) 0.0071(4) 0.0084(4)
Pd7 0.0754(7) 0.0375(5) 0.0547(7) 0.0032(5) 0.0196(5) 0.0137(4)
Pd8 0.0777(7) 0.0390(5) 0.0609(7) 0.0104(5) 0.0211(6) 0.0098(4)
S1 0.0566(17) 0.0413(15) 0.0485(19) 0.0085(13) 0.0145(14) 0.0132(12)
S2 0.0553(17) 0.0327(14) 0.062(2) 0.0049(14) 0.0106(15) 0.0062(12)
S3 0.0458(15) 0.0423(15) 0.0512(19) -0.0070(13) -0.0050(14) 0.0035(12)
S4 0.0468(16) 0.0327(13) 0.066(2) -0.0021(13) -0.0146(14) 0.0013(11)
S5 0.0389(14) 0.0393(14) 0.0483(18) -0.0024(12) 0.0006(12) -0.0037(11)
S6 0.0398(14) 0.0376(14) 0.0557(19) -0.0007(13) -0.0007(13) 0.0002(11)
S7 0.0437(15) 0.0499(17) 0.0459(18) 0.0006(13) 0.0041(13) -0.0039(12)
S8 0.0453(15) 0.0461(16) 0.0473(18) 0.0044(13) 0.0060(13) 0.0010(12)
S9 0.0479(16) 0.0507(17) 0.0483(19) -0.0029(14) -0.0002(13) 0.0040(13)
S10 0.0456(15) 0.0353(13) 0.0449(18) 0.0002(12) 0.0027(12) 0.0020(11)
S11 0.072(2) 0.0500(18) 0.049(2) -0.0005(15) 0.0114(16) 0.0238(16)
S12 0.068(2) 0.0378(15) 0.058(2) 0.0026(14) 0.0187(17) 0.0064(14)
S13 0.083(3) 0.0406(16) 0.065(2) -0.0004(16) 0.0216(19) 0.0179(16)
S14 0.084(3) 0.0496(19) 0.082(3) -0.012(2) 0.031(2) -0.0040(18)
S15 0.067(2) 0.058(2) 0.061(2) 0.0212(18) 0.0147(18) 0.0127(16)
S16 0.076(2) 0.0483(19) 0.075(3) 0.0144(18) 0.022(2) -0.0008(16)
C1 0.066(9) 0.071(9) 0.064(10) 0.017(8) 0.010(7) 0.016(7)
C2 0.054(9) 0.080(11) 0.100(16) 0.015(11) 0.015(9) 0.015(8)
C5 0.060(8) 0.042(6) 0.073(10) -0.003(6) 0.013(7) -0.013(6)
C6 0.064(9) 0.053(8) 0.087(12) 0.001(8) 0.033(8) -0.005(7)
C7 0.129(18) 0.037(8) 0.127(18) 0.016(10) 0.008(14) 0.003(9)
C8 0.050(7) 0.055(8) 0.058(9) -0.013(6) -0.002(6) -0.010(6)
C9 0.085(11) 0.080(11) 0.056(9) 0.000(8) -0.016(8) -0.048(9)
C11 0.050(7) 0.040(6) 0.102(13) -0.002(7) -0.004(8) 0.000(5)
C12 0.064(9) 0.061(9) 0.084(12) 0.026(8) -0.013(8) -0.007(7)
C14 0.056(8) 0.049(7) 0.091(12) -0.019(7) -0.020(8) 0.009(6)
C15 0.043(6) 0.043(6) 0.063(9) -0.004(6) 0.000(6) -0.004(5)
C16 0.064(9) 0.091(12) 0.078(12) -0.025(9) -0.028(8) 0.020(8)
C17 0.068(9) 0.035(6) 0.071(10) 0.004(6) 0.002(7) -0.003(6)
C18 0.059(8) 0.078(10) 0.057(9) 0.017(8) -0.004(7) -0.004(7)
C19 0.059(9) 0.097(13) 0.081(12) -0.003(10) -0.001(8) -0.001(9)
C20 0.066(9) 0.054(8) 0.077(11) 0.008(7) 0.013(8) -0.002(7)
C25 0.056(8) 0.064(8) 0.052(8) 0.014(6) 0.000(6) -0.009(6)
C26 0.044(7) 0.067(9) 0.059(9) 0.013(7) 0.005(6) -0.006(6)
C27 0.050(8) 0.092(11) 0.069(10) 0.020(9) -0.009(7) -0.004(7)
C33 0.045(6) 0.054(7) 0.043(7) 0.004(6) 0.005(5) 0.002(5)
C34 0.065(9) 0.053(7) 0.043(8) -0.003(6) 0.005(6) 0.008(6)
C35 0.137(18) 0.043(8) 0.099(15) 0.019(9) -0.006(13) -0.002(10)
C43 0.101(13) 0.046(8) 0.112(15) -0.018(9) 0.049(12) -0.001(8)
C44 0.070(9) 0.046(7) 0.087(12) -0.011(8) 0.008(8) 0.005(7)
C45 0.055(8) 0.080(10) 0.087(13) -0.009(9) 0.019(8) 0.003(7)
C46 0.138(17) 0.064(9) 0.066(11) -0.009(8) 0.039(12) -0.030(10)
C49 0.078(10) 0.065(9) 0.079(12) 0.023(8) 0.019(9) 0.021(8)
C50 0.083(11) 0.067(10) 0.064(11) 0.006(8) 0.008(9) 0.004(8)
C52 0.069(11) 0.119(17) 0.13(2) 0.043(15) 0.015(12) -0.005(11)
C53 0.088(14) 0.103(15) 0.106(17) -0.001(14) 0.016(13) -0.015(12)
C54 0.089(18) 0.29(5) 0.16(3) 0.02(3) 0.046(19) -0.05(2)
O1 0.064(6) 0.078(7) 0.077(8) 0.001(6) 0.025(6) -0.010(5)
O2 0.090(10) 0.119(12) 0.081(9) 0.014(8) -0.004(8) -0.013(8)
O4 0.077(7) 0.040(5) 0.099(9) 0.006(5) -0.002(6) 0.007(5)
O5 0.084(8) 0.094(9) 0.107(10) -0.001(8) -0.020(8) -0.043(7)
O6 0.088(8) 0.044(5) 0.081(8) 0.009(5) -0.025(6) -0.012(5)
O8 0.052(5) 0.055(6) 0.116(10) 0.009(6) 0.018(6) -0.003(4)
O9 0.054(5) 0.050(5) 0.089(8) -0.003(5) -0.014(5) -0.012(4)
O10 0.044(5) 0.057(5) 0.086(8) -0.002(5) -0.014(5) 0.001(4)
O12 0.073(7) 0.071(6) 0.061(7) -0.008(5) -0.012(5) -0.007(5)
O17 0.052(5) 0.057(5) 0.074(7) 0.012(5) 0.004(5) 0.007(4)
O18 0.042(4) 0.064(6) 0.076(7) 0.017(5) 0.003(5) -0.004(4)
O23 0.060(6) 0.052(5) 0.095(8) 0.000(5) -0.013(6) 0.012(5)
O24 0.077(7) 0.043(5) 0.078(8) -0.005(5) -0.004(6) 0.000(5)
O27 0.102(10) 0.064(7) 0.105(11) -0.003(7) -0.005(9) 0.016(7)
O29 0.162(17) 0.109(12) 0.149(17) 0.033(12) 0.050(14) -0.035(12)
O30 0.065(8) 0.177(17) 0.149(16) -0.016(13) 0.023(10) 0.011(10)
O35 0.085(8) 0.066(7) 0.069(7) 0.010(5) 0.016(6) 0.031(6)
O36 0.068(6) 0.049(5) 0.111(10) -0.014(6) 0.028(7) -0.001(5)
C81 0.080(10) 0.046(7) 0.077(11) -0.007(7) 0.015(9) 0.000(7)

loop_
_atom_type_symbol
_atom_type_description
_atom_type_scat_dispersion_real
_atom_type_scat_dispersion_imag
_atom_type_scat_source
C C 0.0033 0.0016 'International Tables Vol C Tables 4.2.6.8 and 6.1.1.4'
H H 0.0000 0.0000 'International Tables Vol C Tables 4.2.6.8 and 6.1.1.4'
O O 0.0106 0.0060 'International Tables Vol C Tables 4.2.6.8 and 6.1.1.4'
Pd Pd -0.9988 1.0072 'International Tables Vol C Tables 4.2.6.8 and 6.1.1.4'
S S 0.1246 0.1234 'International Tables Vol C Tables 4.2.6.8 and 6.1.1.4'
Br Br -0.2901 2.4595 'International Tables Vol C Tables 4.2.6.8 and 6.1.1.4'

loop_
_geom_angle_atom_site_label_1
_geom_angle_atom_site_label_2
_geom_angle_atom_site_label_3
_geom_angle
_geom_angle_site_symmetry_1
_geom_angle_site_symmetry_3
S16 Pd1 S1 176.66(14) . .
S16 Pd1 S15 82.25(16) . .
S1 Pd1 S15 96.96(13) . .
S16 Pd1 S2 98.34(14) . .
S1 Pd1 S2 82.88(13) . .
S15 Pd1 S2 172.21(15) . .
S16 Pd1 Pd8 46.61(13) . .
S1 Pd1 Pd8 134.49(11) . .
S15 Pd1 Pd8 46.46(10) . .
S2 Pd1 Pd8 129.38(10) . .
S16 Pd1 Pd2 136.35(11) . .
S1 Pd1 Pd2 46.31(8) . .
S15 Pd1 Pd2 129.48(11) . .
S2 Pd1 Pd2 45.97(8) . .
Pd8 Pd1 Pd2 130.58(5) . .
S2 Pd2 S4 96.45(11) . .
S2 Pd2 S3 174.30(14) . .
S4 Pd2 S3 82.82(11) . .
S2 Pd2 S1 83.09(12) . .
S4 Pd2 S1 177.22(14) . .
S3 Pd2 S1 97.91(12) . .
S2 Pd2 Pd1 46.42(9) . .
S4 Pd2 Pd1 134.90(10) . .
S3 Pd2 Pd1 131.28(9) . .
S1 Pd2 Pd1 46.11(8) . .
S5 Pd3 S4 171.29(13) . .
S5 Pd3 S3 97.94(11) . .
S4 Pd3 S3 82.95(12) . .
S5 Pd3 S6 81.66(11) . .
S4 Pd3 S6 98.58(12) . .
S3 Pd3 S6 172.57(13) . .
S5 Pd3 Pd4 45.25(8) . .
S4 Pd3 Pd4 139.03(10) . .
S3 Pd3 Pd4 130.27(9) . .
S6 Pd3 Pd4 45.31(8) . .
S5 Pd4 S6 81.91(11) . .
S5 Pd4 S8 172.68(12) . .
S6 Pd4 S8 97.50(12) . .
S5 Pd4 S7 98.90(11) . .
S6 Pd4 S7 168.90(12) . .
S8 Pd4 S7 83.09(13) . .
S5 Pd4 Pd5 138.92(9) . .
S6 Pd4 Pd5 127.15(9) . .
S8 Pd4 Pd5 46.43(9) . .
S7 Pd4 Pd5 46.75(8) . .
S5 Pd4 Pd3 45.11(8) . .
S6 Pd4 Pd3 45.74(8) . .
S8 Pd4 Pd3 137.85(9) . .
S7 Pd4 Pd3 128.64(9) . .
Pd5 Pd4 Pd3 132.82(4) . .
S9 Pd5 S8 174.13(13) . .
S9 Pd5 S7 96.92(12) . .
S8 Pd5 S7 83.17(12) . .
S9 Pd5 S10 83.15(12) . .
S8 Pd5 S10 97.52(11) . .
S7 Pd5 S10 172.59(12) . .
S9 Pd5 Pd4 136.56(9) . .
S8 Pd5 Pd4 46.55(8) . .
S7 Pd5 Pd4 46.73(9) . .
S10 Pd5 Pd4 129.56(9) . .
S9 Pd5 Pd6 46.48(9) . .
S8 Pd5 Pd6 137.10(9) . .
S7 Pd5 Pd6 129.17(9) . .
S10 Pd5 Pd6 46.63(7) . .
Pd4 Pd5 Pd6 132.63(4) . .
S12 Pd6 S9 175.71(14) . .
S12 Pd6 S11 82.20(14) . .
S9 Pd6 S11 97.61(14) . .
S12 Pd6 S10 97.71(12) . .
S9 Pd6 S10 83.08(11) . .
S11 Pd6 S10 172.08(13) . .
S12 Pd6 Pd5 136.59(11) . .
S9 Pd6 Pd5 46.29(9) . .
S11 Pd6 Pd5 129.27(11) . .
S10 Pd6 Pd5 46.73(8) . .
S12 Pd7 S13 172.86(16) . .
S12 Pd7 S11 82.29(14) . .
S13 Pd7 S11 97.00(15) . .
S12 Pd7 S14 98.85(15) . .
S13 Pd7 S14 82.79(17) . .
S11 Pd7 S14 172.35(16) . .
S13 Pd8 S15 97.01(15) . .
S13 Pd8 S16 175.25(14) . .
S15 Pd8 S16 81.88(16) . .
S13 Pd8 S14 82.74(18) . .
S15 Pd8 S14 170.57(15) . .
S16 Pd8 S14 99.12(17) . .
S13 Pd8 Pd1 135.41(11) . .
S15 Pd8 Pd1 46.50(10) . .
S16 Pd8 Pd1 46.12(10) . .
S14 Pd8 Pd1 128.67(14) . .
C1 S1 Pd1 107.0(5) . .
C1 S1 Pd2 108.7(5) . .
Pd1 S1 Pd2 87.59(11) . .
C5 S2 Pd2 104.7(4) . .
C5 S2 Pd1 105.4(5) . .
Pd2 S2 Pd1 87.61(13) . .
C8 S3 Pd2 104.0(4) . .
C8 S3 Pd3 102.8(5) . .
Pd2 S3 Pd3 89.61(12) . .
C11 S4 Pd3 108.8(5) . .
C11 S4 Pd2 107.1(5) . .
Pd3 S4 Pd2 89.98(11) . .
C14 S5 Pd3 108.9(4) . .
C14 S5 Pd4 112.2(7) . .
Pd3 S5 Pd4 89.64(11) . .
C17 S6 Pd4 104.4(4) . .
C17 S6 Pd3 105.3(5) . .
Pd4 S6 Pd3 88.95(11) . .
C20 S7 Pd4 107.5(5) . .
C20 S7 Pd5 104.5(5) . .
Pd4 S7 Pd5 86.52(11) . .
C25 S8 Pd5 108.1(4) . .
C25 S8 Pd4 111.0(5) . .
Pd5 S8 Pd4 87.02(11) . .
C80 S9 Pd5 110.4(9) . .
C79 S9 Pd5 109.3(19) . .
C80 S9 Pd6 107.8(9) . .
C79 S9 Pd6 120.4(19) . .
Pd5 S9 Pd6 87.24(12) . .
C33 S10 Pd6 106.8(4) . .
C33 S10 Pd5 102.0(4) . .
Pd6 S10 Pd5 86.64(11) . .
C78 S11 Pd7 99.5(10) . .
C77 S11 Pd7 112.9(13) . .
C78 S11 Pd6 103.8(10) . .
C77 S11 Pd6 102.9(12) . .
Pd7 S11 Pd6 89.84(15) . .
C81 S12 Pd7 111.4(5) . .
C81 S12 Pd6 113.9(5) . .
Pd7 S12 Pd6 90.32(13) . .
C43 S13 Pd7 106.7(4) . .
C43 S13 Pd8 110.7(8) . .
Pd7 S13 Pd8 90.43(16) . .
C46 S14 Pd8 102.3(5) . .
C46 S14 Pd7 106.1(7) . .
Pd8 S14 Pd7 89.33(16) . .
C49 S15 Pd8 106.2(5) . .
C49 S15 Pd1 104.5(6) . .
Pd8 S15 Pd1 87.04(14) . .
C52 S16 Pd1 107.0(6) . .
C52 S16 Pd8 110.2(9) . .
Pd1 S16 Pd8 87.27(16) . .
C2 C1 S1 112.9(13) . .
O1 C2 O2 124.0(15) . .
O1 C2 C1 122.6(19) . .
O2 C2 C1 113.3(18) . .
C6 C5 S2 108.2(11) . .
O50 C6 O4 111(2) . .
O51 C6 O4 126.7(13) . .
O50 C6 C5 126(2) . .
O51 C6 C5 123.6(13) . .
O4 C6 C5 109.7(10) . .
C9 C8 S3 108.4(10) . .
O5 C9 O6 124.2(13) . .
O5 C9 C8 123.6(13) . .
O6 C9 C8 112.1(10) . .
C12 C11 S4 111.8(11) . .
O55 C12 O8 122.4(17) . .
O54 C12 O8 124.8(16) . .
O55 C12 C11 122.6(17) . .
O54 C12 C11 122.3(16) . .
O8 C12 C11 111.6(11) . .
C15 C14 S5 113.5(9) . .
O9 C15 O10 124.4(10) . .
O9 C15 C14 124.8(11) . .
O10 C15 C14 110.7(9) . .
C18 C17 S6 111.7(9) . .
O40 C18 O12 127.1(17) . .
O39 C18 O12 120.6(17) . .
O40 C18 C17 117.5(17) . .
O39 C18 C17 122.8(16) . .
O12 C18 C17 111.9(10) . .
C69 C20 S7 114(2) . .
C21 C20 S7 116(3) . .
C70 C20 S7 109(2) . .
O52 C21 O16 121(5) . .
O52 C21 C20 125(4) . .
O16 C21 C20 111(4) . .
O16 C24 O29 79(6) . 7_544
C26 C25 S8 114.6(9) . .
O17 C26 O18 124.7(11) . .
O17 C26 C25 123.4(11) . .
O18 C26 C25 111.8(10) . .
C75 C29 O19 110(4) . .
C75 C29 O20 94(3) . .
O19 C29 O20 121(3) . .
C75 C29 C79 87(4) . .
O19 C29 C79 119(4) . .
O20 C29 C79 115(3) . .
O20 C30 C30 108(3) . 2
C34 C33 S10 106.8(9) . .
O23 C34 O24 124.9(11) . .
O23 C34 C33 124.0(10) . .
O24 C34 C33 111.1(10) . .
O49 C37 O26 122(3) . .
O49 C37 C77 122(3) . .
O26 C37 C77 116(2) . .
O31 C40 O32 121.4(17) . .
O31 C40 C81 123.5(16) . .
O32 C40 C81 114.8(14) . .
O80 C42 O78 155(8) . .
O80 C42 C81 95(7) . .
O78 C42 C81 110(5) . .
C44 C43 S13 114.1(10) . .
O35 C44 O36 124.9(12) . .
O35 C44 C43 122.9(12) . .
O36 C44 C43 112.2(10) . .
C47 C46 C60 20.1(19) . .
C47 C46 S14 110.8(14) . .
C60 C46 S14 102.2(13) . .
C60 C47 O44 82(5) . .
O64 C47 O38 110(4) . .
O65 C47 O66 120(5) . .
C60 C47 O67 58(3) . .
O44 C47 O67 108(3) . .
C60 C47 C46 80.5(18) . .
O64 C47 C46 136(4) . .
O65 C47 C46 105(5) . .
O44 C47 C46 108(2) . .
O38 C47 C46 114(2) . .
O66 C47 C46 112(3) . .
O67 C47 C46 120(2) . .
C74 C48 O38 90(4) . .
C50 C49 S15 109.2(11) . .
O27 C50 O61 107(3) . .
O27 C50 O62 125.6(15) . .
O27 C50 C49 122.8(17) . .
O61 C50 C49 122(3) . .
O62 C50 C49 111.2(14) . .
C53 C52 S16 113.6(14) . .
O29 C53 O30 127.3(18) . .
O29 C53 C52 123.3(17) . .
O30 C53 C52 109.2(15) . .
C2 O1 C4 115(2) . .
C2 O2 C3 115.6(19) . .
C6 O4 C7 116.9(13) . .
C9 O6 C72 104.2(15) . .
C9 O6 C71 125.6(15) . .
C12 O8 C64 126(2) . .
C12 O8 C63 106.1(18) . .
C15 O10 C16 116.0(10) . .
C18 O12 C19 117.8(12) . .
C70 O14 C22 115(3) . .
C69 O15 C23 113(3) . .
C21 O16 C24 118(7) . .
C26 O18 C27 115.9(11) . .
O19 O19 C29 150(8) 2 .
O19 O19 C75 168(6) 2 .
C29 O19 C75 29(2) . .
C29 O20 C30 115(3) . .
C29 O20 C75 33.5(17) . .
C30 O20 C75 114(3) . .
C75 O22 C32 126(5) . .
C34 O24 C35 115.3(12) . .
C37 O26 C38 119(2) . .
C53 O29 C24 156(4) . 3
C53 O30 C54 114(2) . .
C40 O32 C41 117.8(17) . .
C44 O36 C45 117.3(11) . .
C47 O38 C48 121(3) . .
C47 O38 C74 107(3) . .
C48 O38 C74 26.7(19) . .
Br2 C55 Br1 115.2(16) . .
C47 O44 C60 24(2) . .
C47 O44 C74 121(2) . .
C60 O44 C74 117(2) . .
C47 C60 O67 100(5) . .
C47 C60 O44 74(4) . .
O67 C60 O44 118(2) . .
C47 C60 C46 79.4(18) . .
O67 C60 C46 134(2) . .
O44 C60 C46 105.4(15) . .
C48 C74 O38 63(3) . .
O25 C67 O48 123(3) . .
O25 C67 C78 124(3) . .
O48 C67 C78 112(2) . .
C67 O48 C62 120(3) . .
Br4 C68 Br3 121(2) . .
O13 C70 O14 133(2) . .
O13 C70 C20 117(2) . .
O14 C70 C20 109.6(19) . .
O53 C69 O15 134(3) . .
O53 C69 C20 116(3) . .
O15 C69 C20 109(2) . .
O42 C75 O58 117(5) . .
O21 C75 O22 136(4) . .
O21 C75 C80 115(3) . .
O22 C75 C80 109(3) . .
C29 C75 C79 58(3) . .
C29 C75 O20 52.2(18) . .
C79 C75 O20 87(3) . .
C29 C75 O19 41(3) . .
C79 C75 O19 83(3) . .
O20 C75 O19 80(2) . .
C75 O58 C57 98(7) . .
C50 O61 C65 114(5) . .
C50 O62 C66 117.8(16) . .
C60 O67 C47 22(2) . .
C47 O66 C74 118(3) . .
C37 C77 S11 103(2) . .
C67 C78 S11 111(2) . .
C29 C79 C75 35(2) . .
C29 C79 S9 119(4) . .
C75 C79 S9 112(3) . .
C75 C80 S9 119(2) . .
C42 C81 S12 112(3) . .
C40 C81 S12 121.2(12) . .
C42 O78 C85 116(8) . .

loop_
_geom_bond_atom_site_label_1
_geom_bond_atom_site_label_2
_geom_bond_distance
_geom_bond_site_symmetry_2
Pd1 S16 2.316(4) .
Pd1 S1 2.323(3) .
Pd1 S15 2.332(4) .
Pd1 S2 2.335(4) .
Pd1 Pd8 3.2102(17) .
Pd1 Pd2 3.2212(13) .
Pd2 S2 2.318(3) .
Pd2 S4 2.324(3) .
Pd2 S3 2.325(3) .
Pd2 S1 2.331(3) .
Pd3 S5 2.309(3) .
Pd3 S4 2.314(3) .
Pd3 S3 2.329(3) .
Pd3 S6 2.334(3) .
Pd3 Pd4 3.2590(15) .
Pd4 S5 2.315(3) .
Pd4 S6 2.317(3) .
Pd4 S8 2.320(3) .
Pd4 S7 2.328(4) .
Pd4 Pd5 3.1917(15) .
Pd5 S9 2.315(3) .
Pd5 S8 2.316(3) .
Pd5 S7 2.329(3) .
Pd5 S10 2.333(3) .
Pd5 Pd6 3.1983(14) .
Pd6 S12 2.314(4) .
Pd6 S9 2.322(4) .
Pd6 S11 2.324(3) .
Pd6 S10 2.329(3) .
Pd7 S12 2.312(3) .
Pd7 S13 2.318(3) .
Pd7 S11 2.321(5) .
Pd7 S14 2.342(5) .
Pd8 S13 2.321(5) .
Pd8 S15 2.330(4) .
Pd8 S16 2.336(5) .
Pd8 S14 2.342(4) .
S1 C1 1.812(17) .
S2 C5 1.816(16) .
S3 C8 1.795(15) .
S4 C11 1.804(17) .
S5 C14 1.790(14) .
S6 C17 1.809(13) .
S7 C20 1.813(16) .
S8 C25 1.791(14) .
S9 C80 1.81(3) .
S9 C79 1.81(6) .
S10 C33 1.827(14) .
S11 C78 1.82(3) .
S11 C77 1.84(4) .
S12 C81 1.818(17) .
S13 C43 1.779(17) .
S14 C46 1.814(18) .
S15 C49 1.821(18) .
S16 C52 1.83(2) .
C1 C2 1.502(13) .
C2 O1 1.23(2) .
C2 O2 1.28(2) .
C3 O2 1.43(3) .
C4 O1 1.39(4) .
C5 C6 1.509(11) .
C6 O50 1.221(11) .
C6 O51 1.227(10) .
C6 O4 1.315(10) .
C7 O4 1.451(10) .
C8 C9 1.499(13) .
C9 O5 1.223(10) .
C9 O6 1.323(10) .
C11 C12 1.509(11) .
C12 O55 1.220(11) .
C12 O54 1.232(11) .
C12 O8 1.319(10) .
C14 C15 1.491(12) .
C15 O9 1.212(9) .
C15 O10 1.315(10) .
C16 O10 1.464(10) .
C17 C18 1.518(11) .
C18 O40 1.225(11) .
C18 O39 1.227(11) .
C18 O12 1.314(10) .
C19 O12 1.451(10) .
C20 C69 1.499(15) .
C20 C21 1.503(15) .
C20 C70 1.505(15) .
C21 O52 1.224(12) .
C21 O16 1.318(12) .
C22 O14 1.456(12) .
C23 O15 1.457(12) .
C24 O16 1.460(12) .
C24 O29 1.74(14) 7_544
C25 C26 1.509(11) .
C26 O17 1.221(9) .
C26 O18 1.321(10) .
C27 O18 1.455(10) .
C29 C75 0.92(4) .
C29 O19 1.222(12) .
C29 O20 1.318(12) .
C29 C79 1.38(6) .
C30 O20 1.457(12) .
C30 C30 1.75(8) 2
C32 O22 1.458(12) .
C33 C34 1.510(10) .
C34 O23 1.221(10) .
C34 O24 1.315(10) .
C35 O24 1.462(10) .
C37 O49 1.213(11) .
C37 O26 1.307(11) .
C37 C77 1.58(4) .
C38 O26 1.462(11) .
C40 O31 1.221(11) .
C40 O32 1.322(11) .
C40 C81 1.510(12) .
C41 O32 1.460(11) .
C42 O80 1.223(12) .
C42 O78 1.315(12) .
C42 C81 1.509(13) .
C43 C44 1.507(11) .
C44 O35 1.218(10) .
C44 O36 1.311(10) .
C45 O36 1.459(10) .
C46 C47 1.510(12) .
C46 C60 1.515(12) .
C47 C60 0.53(5) .
C47 O64 1.223(12) .
C47 O65 1.224(12) .
C47 O44 1.27(4) .
C47 O38 1.312(12) .
C47 O66 1.315(12) .
C47 O67 1.41(4) .
C48 C74 0.73(5) .
C48 O38 1.458(12) .
C49 C50 1.506(11) .
C50 O27 1.216(10) .
C50 O61 1.23(5) .
C50 O62 1.37(2) .
C52 C53 1.506(12) .
C53 O29 1.225(11) .
C53 O30 1.325(11) .
C54 O30 1.465(11) .
O6 C72 1.459(11) .
O6 C71 1.467(11) .
O8 C64 1.453(11) .
O8 C63 1.467(11) .
O13 C70 1.224(11) .
O14 C70 1.319(12) .
O15 C69 1.315(12) .
O19 O19 0.83(7) 2
O19 C75 1.76(5) .
O20 C75 1.66(3) .
O21 C75 1.227(12) .
O22 C75 1.321(12) .
O25 C67 1.219(11) .
O29 C24 1.74(14) 3
O38 C74 1.63(4) .
C55 Br2 1.821(18) .
C55 Br1 1.827(18) .
Br3 C68 1.83(2) .
Br4 C68 1.83(2) .
O42 C75 1.228(12) .
C57 O58 1.459(12) .
O44 C60 1.309(11) .
O44 C74 1.460(12) .
C60 O67 1.221(11) .
C74 O66 1.461(12) .
C62 O48 1.461(12) .
C65 O61 1.459(12) .
C66 O62 1.456(11) .
C67 O48 1.314(12) .
C67 C78 1.53(4) .
O53 C69 1.220(12) .
C75 O58 1.315(12) .
C75 C80 1.49(4) .
C75 C79 1.62(7) .
C85 O78 1.461(12) .
